data_1551836
loop_
_publ_author_name
'Sung-Kyun Ko'
'Sung Kuk Kim'
'Andrew Share'
'Vincent M. Lynch'
'Jinhong Park'
'Wan Namkung'
'Wim Van Rossom'
'Nathalie Busschaert'
'Philip A. Gale'
'Jonathan L. Sessler'
'Injae Shin'

_publ_section_title
;
 Synthetic ion transporters can induce apoptosis by facilitating chloride
 anion transport into cells
;
_journal_name_full 'Nature Chemistry'
_journal_page_first 885
_journal_page_last 892
_journal_paper_doi 10.1038/nchem.2021
_journal_volume 6
_journal_year 2014
_chemical_absolute_configuration unk
_chemical_formula_moiety 'C39 H47 N7 O2, Cs 1+, Cl 1-'
_chemical_formula_sum 'C39 H47 Cl Cs N7 O2'
_chemical_formula_weight 814.19
_space_group_crystal_system monoclinic
_space_group_IT_number 4
_space_group_name_Hall 'P 2yb'
_space_group_name_H-M_alt 'P 1 21 1'
_atom_sites_solution_hydrogens geom
_cell_angle_alpha 90
_cell_angle_beta 103.801(5)
_cell_angle_gamma 90
_cell_formula_units_Z 2
_cell_length_a 10.7780(15)
_cell_length_b 16.187(2)
_cell_length_c 10.7730(14)
_cell_measurement_reflns_used 6439
_cell_measurement_temperature 153(2)
_cell_measurement_theta_max 21.1
_cell_measurement_theta_min 2.3
_cell_volume 1825.2(4)
_computing_cell_refinement 'Apex II release 2010, Bruker AXS, Inc.'
_computing_data_collection 'Apex II release 2010, Bruker AXS, Inc.'
_computing_data_reduction 'Apex II release 2010, Bruker AXS, Inc.'
_computing_molecular_graphics 'XP SHELXTL/PC, Siemens Analytical'
_computing_publication_material 'XL SHELXTL/PC, Siemens Analytical'
_computing_structure_refinement 'Shelxl-2013, Sheldrick, G. M.'
_computing_structure_solution
;

SIR97 - Altomare A., Burla M.C., Camalli M., Cascarano G.L., Giacovazzo C., 
Guagliardi A., Moliterni A.G.G., Polidori G.,Spagna R.
;
_diffrn_ambient_temperature 153(2)
_diffrn_measured_fraction_theta_full 0.973
_diffrn_measured_fraction_theta_max 1.000
_diffrn_measurement_device_type 'Nonius Kappa CCD with a Bruker Apex II detector'
_diffrn_measurement_method '\w and \f-scans'
_diffrn_radiation_type MoK\a
_diffrn_radiation_wavelength 0.71073
_diffrn_reflns_av_R_equivalents 0.1094
_diffrn_reflns_av_unetI/netI 0.0794
_diffrn_reflns_Laue_measured_fraction_full 0.973
_diffrn_reflns_Laue_measured_fraction_max 1.000
_diffrn_reflns_limit_h_max 12
_diffrn_reflns_limit_h_min -12
_diffrn_reflns_limit_k_max 19
_diffrn_reflns_limit_k_min -19
_diffrn_reflns_limit_l_max 12
_diffrn_reflns_limit_l_min -12
_diffrn_reflns_number 42540
_diffrn_reflns_point_group_measured_fraction_full 0.971
_diffrn_reflns_point_group_measured_fraction_max 1.000
_diffrn_reflns_theta_full 25.242
_diffrn_reflns_theta_max 25.000
_diffrn_reflns_theta_min 1.258
_diffrn_source 'sealed tube'
_exptl_absorpt_coefficient_mu 1.133
_exptl_absorpt_correction_T_max 1.00
_exptl_absorpt_correction_T_min 0.852
_exptl_absorpt_correction_type multi-scan
_exptl_absorpt_process_details
;
SADABS.
;
_exptl_crystal_colour colorless
_exptl_crystal_density_diffrn 1.481
_exptl_crystal_description needle
_exptl_crystal_F_000 836
_exptl_crystal_size_max 0.480
_exptl_crystal_size_mid 0.090
_exptl_crystal_size_min 0.070
_refine_diff_density_max 0.418
_refine_diff_density_min -0.559
_refine_diff_density_rms 0.096
_refine_ls_abs_structure_details
;
 Flack x determined using 2361 quotients [(I+)-(I-)]/[(I+)+(I-)]
 (Parsons and Flack (2004), Acta Cryst. A60, s61).
;
_refine_ls_abs_structure_Flack -0.195(14)
_refine_ls_extinction_coef .
_refine_ls_extinction_method none
_refine_ls_goodness_of_fit_ref 1.028
_refine_ls_hydrogen_treatment constr
_refine_ls_matrix_type full
_refine_ls_number_parameters 460
_refine_ls_number_reflns 6401
_refine_ls_number_restraints 1
_refine_ls_restrained_S_all 1.028
_refine_ls_R_factor_all 0.0529
_refine_ls_R_factor_gt 0.0410
_refine_ls_shift/su_max 0.000
_refine_ls_shift/su_mean 0.000
_refine_ls_structure_factor_coef Fsqd
_refine_ls_weighting_details 'w=1/[\s^2^(Fo^2^)+(0.0376P)^2^] where P=(Fo^2^+2Fc^2^)/3'
_refine_ls_weighting_scheme calc
_refine_ls_wR_factor_gt 0.0797
_refine_ls_wR_factor_ref 0.0837
_reflns_Friedel_coverage 0.925
_reflns_Friedel_fraction_full 0.970
_reflns_Friedel_fraction_max 1.000
_reflns_number_gt 5703
_reflns_number_total 6401
_reflns_threshold_expression 'I > 2\s(I)'
_cod_data_source_file nchem.2021-s2.cif
_cod_data_source_block 1-CsCl
_cod_original_sg_symbol_H-M 'P 21'
_cod_database_code 1551836
_shelx_space_group_comment
;
The symmetry employed for this shelxl refinement is uniquely defined
by the following loop, which should always be used as a source of
symmetry information in preference to the above space-group names.
They are only intended as comments.
;
_shelx_estimated_absorpt_t_min 0.612
_shelx_estimated_absorpt_t_max 0.925
_shelxl_version_number 2013-4

loop_
_space_group_symop_operation_xyz
'x, y, z'
'-x, y+1/2, -z'

loop_
_atom_site_label
_atom_site_type_symbol
_atom_site_fract_x
_atom_site_fract_y
_atom_site_fract_z
_atom_site_U_iso_or_equiv
_atom_site_adp_type
_atom_site_occupancy
_atom_site_site_symmetry_order
_atom_site_calc_flag
_atom_site_refinement_flags_posn
_atom_site_refinement_flags_adp
_atom_site_refinement_flags_occupancy
_atom_site_disorder_assembly
_atom_site_disorder_group
C1 C 1.2377(12) 0.6500(9) 1.1126(13) 0.024(3) Uani 1 1 d . . . . .
C2 C 1.2929(9) 0.7147(13) 1.0596(10) 0.023(3) Uani 1 1 d . . . . .
H2 H 1.3279 0.7636 1.1027 0.027 Uiso 1 1 calc R U . . .
C3 C 1.2879(12) 0.6951(10) 0.9305(12) 0.029(4) Uani 1 1 d . . . . .
H3 H 1.3216 0.7284 0.8737 0.035 Uiso 1 1 calc R U . . .
C4 C 1.2270(13) 0.6204(9) 0.8995(15) 0.022(3) Uani 1 1 d . . . . .
C5 C 1.1984(12) 0.5686(10) 0.7811(12) 0.021(3) Uani 1 1 d . . . . .
C6 C 1.0623(13) 0.5830(9) 0.7123(13) 0.019(3) Uani 1 1 d . . . . .
C7 C 1.0057(12) 0.6377(9) 0.6135(11) 0.026(3) Uani 1 1 d . . . . .
H7 H 1.0496 0.6751 0.5711 0.031 Uiso 1 1 calc R U . . .
C8 C 0.8725(13) 0.6273(10) 0.5889(12) 0.028(3) Uani 1 1 d . . . . .
H8 H 0.8118 0.6568 0.5262 0.034 Uiso 1 1 calc R U . . .
C9 C 0.8434(12) 0.5688(9) 0.6679(13) 0.020(3) Uani 1 1 d . . . . .
C10 C 0.7202(10) 0.5335(7) 0.6870(10) 0.019(3) Uani 1 1 d . . . . .
C11 C 0.6898(12) 0.5724(9) 0.8024(12) 0.021(3) Uani 1 1 d . . . . .
C12 C 0.6133(12) 0.6382(8) 0.8164(12) 0.023(3) Uani 1 1 d . . . . .
H12 H 0.5645 0.6709 0.7491 0.027 Uiso 1 1 calc R U . . .
C13 C 0.6198(10) 0.6489(9) 0.9490(13) 0.021(3) Uani 1 1 d . . . . .
H13 H 0.5753 0.6897 0.9846 0.025 Uiso 1 1 calc R U . . .
C14 C 0.6991(11) 0.5919(9) 1.0155(13) 0.018(3) Uani 1 1 d . . . . .
C15 C 0.7433(12) 0.5756(9) 1.1562(12) 0.018(3) Uani 1 1 d . . . . .
C16 C 0.8673(12) 0.6219(10) 1.2087(13) 0.025(4) Uani 1 1 d . . . . .
C17 C 0.8898(12) 0.6991(11) 1.2678(11) 0.026(4) Uani 1 1 d . . . . .
H17 H 0.8281 0.7339 1.2911 0.031 Uiso 1 1 calc R U . . .
C18 C 1.0190(11) 0.7154(13) 1.2859(11) 0.025(3) Uani 1 1 d . . . . .
H18 H 1.0601 0.7646 1.3226 0.030 Uiso 1 1 calc R U . . .
C19 C 1.0788(12) 0.6508(10) 1.2436(12) 0.019(3) Uani 1 1 d . . . . .
C20 C 1.2169(9) 0.6364(6) 1.2420(9) 0.016(2) Uani 1 1 d . . . . .
C21 C 1.2834(11) 0.5972(9) 0.6925(13) 0.032(3) Uani 1 1 d . . . . .
H21A H 1.2642 0.6549 0.6680 0.049 Uiso 1 1 calc R U . . .
H21B H 1.2666 0.5625 0.6157 0.049 Uiso 1 1 calc R U . . .
H21C H 1.3735 0.5922 0.7376 0.049 Uiso 1 1 calc R U . . .
C22 C 0.6115(12) 0.5541(8) 0.5703(11) 0.031(4) Uani 1 1 d . . . . .
H22A H 0.5313 0.5306 0.5822 0.047 Uiso 1 1 calc R U . . .
H22B H 0.6309 0.5306 0.4933 0.047 Uiso 1 1 calc R U . . .
H22C H 0.6029 0.6142 0.5610 0.047 Uiso 1 1 calc R U . . .
C23 C 0.7300(11) 0.4391(6) 0.7034(11) 0.026(3) Uani 1 1 d . . . . .
H23A H 0.7998 0.4255 0.7771 0.039 Uiso 1 1 calc R U . . .
H23B H 0.7470 0.4141 0.6262 0.039 Uiso 1 1 calc R U . . .
H23C H 0.6494 0.4174 0.7172 0.039 Uiso 1 1 calc R U . . .
C24 C 0.6403(12) 0.6070(7) 1.2212(11) 0.024(3) Uani 1 1 d . . . . .
H24A H 0.6231 0.6654 1.2004 0.035 Uiso 1 1 calc R U . . .
H24B H 0.6701 0.6005 1.3140 0.035 Uiso 1 1 calc R U . . .
H24C H 0.5618 0.5749 1.1907 0.035 Uiso 1 1 calc R U . . .
C25 C 1.2993(9) 0.6973(7) 1.3340(10) 0.027(3) Uani 1 1 d . . . . .
H25A H 1.2762 0.7539 1.3051 0.041 Uiso 1 1 calc R U . . .
H25B H 1.3896 0.6876 1.3363 0.041 Uiso 1 1 calc R U . . .
H25C H 1.2851 0.6896 1.4198 0.041 Uiso 1 1 calc R U . . .
C26 C 1.2568(12) 0.5475(6) 1.2879(13) 0.029(3) Uani 1 1 d . . . . .
H26A H 1.2086 0.5077 1.2264 0.043 Uiso 1 1 calc R U . . .
H26B H 1.2387 0.5383 1.3717 0.043 Uiso 1 1 calc R U . . .
H26C H 1.3484 0.5402 1.2946 0.043 Uiso 1 1 calc R U . . .
C27 C 1.2192(14) 0.4757(9) 0.8083(15) 0.022(4) Uani 1 1 d . . . . .
H27A H 1.1604 0.4575 0.8608 0.026 Uiso 1 1 calc R U . . .
H27B H 1.1953 0.4456 0.7260 0.026 Uiso 1 1 calc R U . . .
C28 C 1.3552(11) 0.4508(8) 0.8767(13) 0.027(3) Uani 1 1 d . . . . .
H28A H 1.3908 0.4923 0.9433 0.033 Uiso 1 1 calc R U . . .
H28B H 1.4097 0.4500 0.8146 0.033 Uiso 1 1 calc R U . . .
C29 C 1.3579(13) 0.3651(9) 0.9391(13) 0.031(3) Uani 1 1 d . . . . .
H29A H 1.2968 0.3286 0.8807 0.037 Uiso 1 1 calc R U . . .
H29B H 1.4442 0.3412 0.9493 0.037 Uiso 1 1 calc R U . . .
C30 C 1.4145(12) 0.3484(9) 1.1712(14) 0.026(4) Uani 1 1 d . . . . .
C31 C 1.3745(11) 0.3451(7) 1.2936(12) 0.023(3) Uani 1 1 d . . . . .
C32 C 1.4704(13) 0.3353(9) 1.4050(16) 0.037(4) Uani 1 1 d . . . . .
H32 H 1.5571 0.3304 1.4007 0.044 Uiso 1 1 calc R U . . .
C33 C 1.4392(14) 0.3330(10) 1.5190(14) 0.039(4) Uani 1 1 d . . . . .
H33 H 1.5040 0.3266 1.5954 0.047 Uiso 1 1 calc R U . . .
C34 C 1.3150(12) 0.3398(7) 1.5242(13) 0.032(3) Uani 1 1 d . . . . .
H34 H 1.2921 0.3390 1.6041 0.038 Uiso 1 1 calc R U . . .
C35 C 1.2215(13) 0.3479(9) 1.4104(14) 0.025(3) Uani 1 1 d . . . . .
C36 C 1.0870(12) 0.3544(8) 1.4243(13) 0.026(3) Uani 1 1 d . . . . .
C37 C 0.8600(11) 0.3658(8) 1.3215(12) 0.025(3) Uani 1 1 d . . . . .
H37A H 0.8516 0.3393 1.4019 0.030 Uiso 1 1 calc R U . . .
H37B H 0.8089 0.3330 1.2496 0.030 Uiso 1 1 calc R U . . .
C38 C 0.8049(11) 0.4523(8) 1.3154(12) 0.024(3) Uani 1 1 d . . . . .
H38A H 0.8697 0.4904 1.3656 0.029 Uiso 1 1 calc R U . . .
H38B H 0.7300 0.4524 1.3537 0.029 Uiso 1 1 calc R U . . .
C39 C 0.7642(14) 0.4827(9) 1.1771(13) 0.020(3) Uani 1 1 d . . . . .
H39A H 0.8301 0.4651 1.1324 0.024 Uiso 1 1 calc R U . . .
H39B H 0.6838 0.4542 1.1353 0.024 Uiso 1 1 calc R U . . .
N1 N 1.1987(10) 0.5921(8) 1.0113(10) 0.020(3) Uani 1 1 d . . . . .
H1 H 1.1615 0.5446 1.0186 0.024 Uiso 1 1 calc R U . . .
N2 N 0.9610(9) 0.5427(7) 0.7456(10) 0.019(3) Uani 1 1 d . . . . .
H2A H 0.9693 0.5058 0.8071 0.023 Uiso 1 1 calc R U . . .
N3 N 0.7420(10) 0.5463(7) 0.9250(10) 0.019(3) Uani 1 1 d . . . . .
H3A H 0.7967 0.5051 0.9440 0.023 Uiso 1 1 calc R U . . .
N4 N 0.9827(10) 0.5951(7) 1.1927(10) 0.018(3) Uani 1 1 d . . . . .
H4 H 0.9944 0.5485 1.1549 0.022 Uiso 1 1 calc R U . . .
N5 N 1.3260(10) 0.3654(7) 1.0640(11) 0.027(3) Uani 1 1 d . . . . .
H5 H 1.2475 0.3770 1.0686 0.032 Uiso 1 1 calc R U . . .
N6 N 1.2506(10) 0.3498(6) 1.2956(9) 0.022(2) Uani 1 1 d . . . . .
N7 N 0.9936(11) 0.3629(8) 1.3157(11) 0.024(3) Uani 1 1 d . . . . .
H7A H 1.0138 0.3666 1.2414 0.028 Uiso 1 1 calc R U . . .
O1 O 1.5274(8) 0.3359(6) 1.1714(10) 0.039(2) Uani 1 1 d . . . . .
O2 O 1.0650(8) 0.3501(7) 1.5292(8) 0.037(2) Uani 1 1 d . . . . .
Cl1 Cl 1.0116(2) 0.42385(14) 1.0173(3) 0.0202(5) Uani 1 1 d . . . . .
Cs1 Cs 0.93830(6) 0.71306(2) 0.92480(6) 0.02469(16) Uani 1 1 d . . . . .

loop_
_atom_site_aniso_label
_atom_site_aniso_U_11
_atom_site_aniso_U_22
_atom_site_aniso_U_33
_atom_site_aniso_U_23
_atom_site_aniso_U_13
_atom_site_aniso_U_12
C1 0.024(7) 0.010(8) 0.039(9) -0.001(7) 0.005(6) -0.001(6)
C2 0.017(5) 0.017(7) 0.034(6) 0.005(10) 0.004(5) 0.000(9)
C3 0.030(7) 0.025(12) 0.035(8) 0.010(7) 0.012(6) 0.003(7)
C4 0.013(7) 0.025(8) 0.031(9) -0.006(7) 0.009(5) -0.007(7)
C5 0.017(7) 0.027(8) 0.020(7) 0.002(6) 0.005(5) -0.001(6)
C6 0.027(8) 0.013(7) 0.018(7) -0.001(6) 0.007(6) 0.000(6)
C7 0.038(8) 0.021(8) 0.022(7) 0.008(6) 0.013(6) -0.003(7)
C8 0.027(8) 0.038(10) 0.016(7) 0.013(7) -0.001(6) 0.005(7)
C9 0.015(7) 0.026(8) 0.019(7) 0.001(6) 0.004(6) 0.001(6)
C10 0.014(6) 0.022(6) 0.017(7) -0.001(5) -0.004(4) 0.000(5)
C11 0.022(7) 0.023(8) 0.016(7) 0.001(6) 0.004(6) -0.004(6)
C12 0.025(7) 0.018(8) 0.021(7) 0.006(6) -0.002(6) -0.002(6)
C13 0.009(6) 0.022(8) 0.032(8) 0.004(7) 0.004(6) 0.000(5)
C14 0.009(6) 0.020(8) 0.022(8) 0.004(6) 0.003(6) 0.000(6)
C15 0.023(7) 0.013(7) 0.017(7) 0.003(6) 0.006(6) 0.004(6)
C16 0.024(7) 0.020(9) 0.028(8) -0.004(6) 0.003(6) 0.002(6)
C17 0.035(7) 0.023(12) 0.019(6) -0.013(7) 0.005(5) 0.003(7)
C18 0.031(6) 0.013(7) 0.028(6) -0.002(10) 0.002(5) -0.012(10)
C19 0.013(6) 0.025(9) 0.016(7) 0.000(6) -0.004(5) 0.002(6)
C20 0.025(6) 0.005(5) 0.015(6) -0.002(4) -0.001(4) 0.001(5)
C21 0.018(7) 0.045(9) 0.033(8) 0.005(7) 0.004(6) -0.002(6)
C22 0.027(7) 0.036(8) 0.030(8) -0.003(6) 0.002(6) -0.001(6)
C23 0.027(7) 0.021(6) 0.027(7) -0.002(6) 0.001(5) -0.006(5)
C24 0.026(7) 0.030(7) 0.015(7) 0.004(6) 0.005(5) 0.006(6)
C25 0.031(6) 0.018(9) 0.030(6) -0.002(5) 0.002(4) -0.004(5)
C26 0.029(7) 0.019(6) 0.035(8) 0.003(6) 0.001(5) 0.002(6)
C27 0.027(8) 0.016(8) 0.023(8) 0.002(7) 0.010(7) 0.005(7)
C28 0.019(7) 0.026(8) 0.036(8) 0.005(6) 0.006(6) 0.002(6)
C29 0.026(7) 0.029(9) 0.041(9) -0.006(8) 0.015(7) 0.002(7)
C30 0.010(7) 0.018(9) 0.053(11) -0.006(8) 0.012(7) -0.001(6)
C31 0.015(6) 0.012(7) 0.036(8) 0.002(6) -0.004(6) 0.000(5)
C32 0.022(9) 0.027(8) 0.057(13) -0.003(8) -0.001(7) -0.006(7)
C33 0.042(9) 0.023(8) 0.038(10) -0.001(7) -0.021(7) 0.004(6)
C34 0.040(9) 0.017(6) 0.031(8) 0.000(6) -0.006(6) -0.002(6)
C35 0.034(8) 0.005(7) 0.030(8) 0.007(6) -0.004(7) -0.001(6)
C36 0.037(8) 0.013(7) 0.026(8) 0.002(6) 0.001(7) -0.001(6)
C37 0.029(7) 0.023(8) 0.025(8) 0.007(6) 0.009(6) 0.003(6)
C38 0.023(7) 0.026(7) 0.023(8) 0.006(6) 0.005(5) 0.004(6)
C39 0.019(7) 0.022(8) 0.022(8) 0.006(6) 0.008(6) -0.003(7)
N1 0.022(6) 0.018(7) 0.018(6) 0.006(5) 0.003(5) -0.003(5)
N2 0.017(5) 0.020(7) 0.018(6) 0.007(5) -0.001(5) 0.000(5)
N3 0.016(6) 0.018(7) 0.023(6) 0.002(5) 0.001(5) 0.001(5)
N4 0.022(6) 0.014(7) 0.020(6) -0.003(5) 0.007(5) -0.005(5)
N5 0.017(6) 0.026(7) 0.042(8) 0.006(6) 0.016(6) 0.005(5)
N6 0.031(6) 0.007(5) 0.026(6) -0.003(5) 0.003(5) -0.002(5)
N7 0.025(7) 0.022(7) 0.025(7) 0.004(6) 0.008(6) 0.000(6)
O1 0.028(5) 0.034(6) 0.054(7) -0.005(5) 0.007(5) 0.005(4)
O2 0.042(6) 0.051(7) 0.018(5) 0.005(5) 0.005(4) -0.005(5)
Cl1 0.0219(15) 0.0161(11) 0.0226(17) 0.0012(13) 0.0054(10) 0.0010(12)
Cs1 0.0252(4) 0.0164(2) 0.0307(4) 0.0019(7) 0.0033(2) -0.0004(6)

loop_
_atom_type_symbol
_atom_type_description
_atom_type_scat_dispersion_real
_atom_type_scat_dispersion_imag
_atom_type_scat_source
C C 0.0033 0.0016 'International Tables Vol C Tables 4.2.6.8 and 6.1.1.4'
H H 0.0000 0.0000 'International Tables Vol C Tables 4.2.6.8 and 6.1.1.4'
N N 0.0061 0.0033 'International Tables Vol C Tables 4.2.6.8 and 6.1.1.4'
O O 0.0106 0.0060 'International Tables Vol C Tables 4.2.6.8 and 6.1.1.4'
Cl Cl 0.1484 0.1585 'International Tables Vol C Tables 4.2.6.8 and 6.1.1.4'
Cs Cs -0.3680 2.1192 'International Tables Vol C Tables 4.2.6.8 and 6.1.1.4'

loop_
_geom_angle_atom_site_label_1
_geom_angle_atom_site_label_2
_geom_angle_atom_site_label_3
_geom_angle
_geom_angle_site_symmetry_1
_geom_angle_site_symmetry_3
C2 C1 N1 104.9(12) . .
C2 C1 C20 132.3(13) . .
N1 C1 C20 122.8(12) . .
C2 C1 Cs1 88.2(8) . .
N1 C1 Cs1 71.8(7) . .
C20 C1 Cs1 105.1(7) . .
C1 C2 C3 108.3(16) . .
C1 C2 Cs1 70.0(7) . .
C3 C2 Cs1 79.7(7) . .
C1 C2 H2 125.8 . .
C3 C2 H2 125.8 . .
Cs1 C2 H2 116.4 . .
C4 C3 C2 109.8(13) . .
C4 C3 Cs1 69.3(7) . .
C2 C3 Cs1 78.6(6) . .
C4 C3 H3 125.1 . .
C2 C3 H3 125.1 . .
Cs1 C3 H3 118.7 . .
C3 C4 N1 105.6(13) . .
C3 C4 C5 133.4(13) . .
N1 C4 C5 120.8(13) . .
C3 C4 Cs1 89.2(8) . .
N1 C4 Cs1 72.1(7) . .
C5 C4 Cs1 107.4(8) . .
C4 C5 C6 108.3(11) . .
C4 C5 C27 113.2(12) . .
C6 C5 C27 109.1(12) . .
C4 C5 C21 109.1(12) . .
C6 C5 C21 107.7(11) . .
C27 C5 C21 109.2(11) . .
N2 C6 C7 105.4(12) . .
N2 C6 C5 122.5(12) . .
C7 C6 C5 132.1(13) . .
N2 C6 Cs1 71.1(7) . .
C7 C6 Cs1 87.3(8) . .
C5 C6 Cs1 104.2(8) . .
C8 C7 C6 107.8(11) . .
C8 C7 Cs1 78.7(7) . .
C6 C7 Cs1 71.0(7) . .
C8 C7 H7 126.1 . .
C6 C7 H7 126.1 . .
Cs1 C7 H7 116.3 . .
C9 C8 C7 110.1(12) . .
C9 C8 Cs1 71.0(8) . .
C7 C8 Cs1 79.9(8) . .
C9 C8 H8 125.0 . .
C7 C8 H8 125.0 . .
Cs1 C8 H8 115.8 . .
C8 C9 N2 105.8(11) . .
C8 C9 C10 133.9(12) . .
N2 C9 C10 120.2(11) . .
C8 C9 Cs1 87.9(9) . .
N2 C9 Cs1 71.7(7) . .
C10 C9 Cs1 103.9(7) . .
C11 C10 C9 109.2(9) . .
C11 C10 C22 108.2(10) . .
C9 C10 C22 109.4(10) . .
C11 C10 C23 110.2(10) . .
C9 C10 C23 110.7(10) . .
C22 C10 C23 109.1(9) . .
N3 C11 C12 104.5(11) . .
N3 C11 C10 123.3(12) . .
C12 C11 C10 132.2(12) . .
N3 C11 Cs1 74.8(7) . .
C12 C11 Cs1 83.1(8) . .
C10 C11 Cs1 106.6(7) . .
C11 C12 C13 108.5(12) . .
C11 C12 Cs1 74.7(7) . .
C13 C12 Cs1 79.8(7) . .
C11 C12 H12 125.8 . .
C13 C12 H12 125.8 . .
Cs1 C12 H12 112.1 . .
C14 C13 C12 108.9(12) . .
C14 C13 Cs1 75.2(7) . .
C12 C13 Cs1 77.6(6) . .
C14 C13 H13 125.5 . .
C12 C13 H13 125.5 . .
Cs1 C13 H13 113.8 . .
C13 C14 N3 105.5(12) . .
C13 C14 C15 131.9(13) . .
N3 C14 C15 122.6(11) . .
C13 C14 Cs1 83.4(7) . .
N3 C14 Cs1 73.5(6) . .
C15 C14 Cs1 107.3(8) . .
C14 C15 C16 109.2(10) . .
C14 C15 C39 108.7(11) . .
C16 C15 C39 110.2(11) . .
C14 C15 C24 108.3(11) . .
C16 C15 C24 109.6(11) . .
C39 C15 C24 110.8(10) . .
N4 C16 C17 106.1(12) . .
N4 C16 C15 122.8(13) . .
C17 C16 C15 130.8(12) . .
N4 C16 Cs1 69.0(7) . .
C17 C16 Cs1 88.4(8) . .
C15 C16 Cs1 103.3(8) . .
C18 C17 C16 107.1(14) . .
C18 C17 Cs1 76.3(6) . .
C16 C17 Cs1 70.4(7) . .
C18 C17 H17 126.4 . .
C16 C17 H17 126.4 . .
Cs1 C17 H17 118.8 . .
C19 C18 C17 110.3(16) . .
C19 C18 Cs1 70.0(7) . .
C17 C18 Cs1 82.9(7) . .
C19 C18 H18 124.9 . .
C17 C18 H18 124.9 . .
Cs1 C18 H18 114.0 . .
C18 C19 N4 105.3(11) . .
C18 C19 C20 131.9(13) . .
N4 C19 C20 122.8(12) . .
C18 C19 Cs1 88.8(8) . .
N4 C19 Cs1 72.3(7) . .
C20 C19 Cs1 103.1(7) . .
C1 C20 C19 111.0(8) . .
C1 C20 C25 108.7(10) . .
C19 C20 C25 108.4(9) . .
C1 C20 C26 110.3(10) . .
C19 C20 C26 109.8(10) . .
C25 C20 C26 108.6(8) . .
C5 C21 H21A 109.5 . .
C5 C21 H21B 109.5 . .
H21A C21 H21B 109.5 . .
C5 C21 H21C 109.5 . .
H21A C21 H21C 109.5 . .
H21B C21 H21C 109.5 . .
C10 C22 H22A 109.5 . .
C10 C22 H22B 109.5 . .
H22A C22 H22B 109.5 . .
C10 C22 H22C 109.5 . .
H22A C22 H22C 109.5 . .
H22B C22 H22C 109.5 . .
C10 C23 H23A 109.5 . .
C10 C23 H23B 109.5 . .
H23A C23 H23B 109.5 . .
C10 C23 H23C 109.5 . .
H23A C23 H23C 109.5 . .
H23B C23 H23C 109.5 . .
C15 C24 H24A 109.5 . .
C15 C24 H24B 109.5 . .
H24A C24 H24B 109.5 . .
C15 C24 H24C 109.5 . .
H24A C24 H24C 109.5 . .
H24B C24 H24C 109.5 . .
C20 C25 H25A 109.5 . .
C20 C25 H25B 109.5 . .
H25A C25 H25B 109.5 . .
C20 C25 H25C 109.5 . .
H25A C25 H25C 109.5 . .
H25B C25 H25C 109.5 . .
C20 C26 H26A 109.5 . .
C20 C26 H26B 109.5 . .
H26A C26 H26B 109.5 . .
C20 C26 H26C 109.5 . .
H26A C26 H26C 109.5 . .
H26B C26 H26C 109.5 . .
C28 C27 C5 115.4(12) . .
C28 C27 H27A 108.4 . .
C5 C27 H27A 108.4 . .
C28 C27 H27B 108.4 . .
C5 C27 H27B 108.4 . .
H27A C27 H27B 107.5 . .
C27 C28 C29 111.3(11) . .
C27 C28 H28A 109.4 . .
C29 C28 H28A 109.4 . .
C27 C28 H28B 109.4 . .
C29 C28 H28B 109.4 . .
H28A C28 H28B 108.0 . .
N5 C29 C28 114.4(11) . .
N5 C29 H29A 108.7 . .
C28 C29 H29A 108.7 . .
N5 C29 H29B 108.7 . .
C28 C29 H29B 108.7 . .
H29A C29 H29B 107.6 . .
O1 C30 N5 122.3(12) . .
O1 C30 C31 119.2(14) . .
N5 C30 C31 118.5(10) . .
N6 C31 C32 121.9(12) . .
N6 C31 C30 120.9(11) . .
C32 C31 C30 117.2(11) . .
C33 C32 C31 119.5(12) . .
C33 C32 H32 120.2 . .
C31 C32 H32 120.2 . .
C32 C33 C34 119.9(12) . .
C32 C33 H33 120.1 . .
C34 C33 H33 120.1 . .
C33 C34 C35 118.9(12) . .
C33 C34 H34 120.5 . .
C35 C34 H34 120.5 . .
N6 C35 C34 122.1(12) . .
N6 C35 C36 122.3(12) . .
C34 C35 C36 115.6(12) . .
O2 C36 N7 122.8(12) . .
O2 C36 C35 120.0(12) . .
N7 C36 C35 117.3(12) . .
N7 C37 C38 114.1(11) . .
N7 C37 H37A 108.7 . .
C38 C37 H37A 108.7 . .
N7 C37 H37B 108.7 . .
C38 C37 H37B 108.7 . .
H37A C37 H37B 107.6 . .
C37 C38 C39 110.9(11) . .
C37 C38 H38A 109.5 . .
C39 C38 H38A 109.5 . .
C37 C38 H38B 109.5 . .
C39 C38 H38B 109.5 . .
H38A C38 H38B 108.0 . .
C15 C39 C38 117.2(11) . .
C15 C39 H39A 108.0 . .
C38 C39 H39A 108.0 . .
C15 C39 H39B 108.0 . .
C38 C39 H39B 108.0 . .
H39A C39 H39B 107.2 . .
C4 N1 C1 111.2(12) . .
C4 N1 Cs1 84.8(8) . .
C1 N1 Cs1 84.5(7) . .
C4 N1 H1 124.4 . .
C1 N1 H1 124.4 . .
Cs1 N1 H1 99.5 . .
C6 N2 C9 110.9(11) . .
C6 N2 Cs1 86.2(8) . .
C9 N2 Cs1 85.3(7) . .
C6 N2 H2A 124.6 . .
C9 N2 H2A 124.6 . .
Cs1 N2 H2A 97.5 . .
C11 N3 C14 112.6(11) . .
C11 N3 Cs1 82.4(7) . .
C14 N3 Cs1 83.7(7) . .
C11 N3 H3A 123.7 . .
C14 N3 H3A 123.7 . .
Cs1 N3 H3A 102.5 . .
C16 N4 C19 111.1(12) . .
C16 N4 Cs1 88.9(8) . .
C19 N4 Cs1 84.9(7) . .
C16 N4 H4 124.4 . .
C19 N4 H4 124.4 . .
Cs1 N4 H4 95.5 . .
C30 N5 C29 121.1(10) . .
C30 N5 Cs1 102.9(8) . 2_747
C29 N5 Cs1 111.7(8) . 2_747
C30 N5 H5 119.4 . .
C29 N5 H5 119.4 . .
Cs1 N5 H5 52.9 2_747 .
C31 N6 C35 117.6(11) . .
C31 N6 Cs1 111.8(7) . 2_747
C35 N6 Cs1 112.4(8) . 2_747
C36 N7 C37 120.3(11) . .
C36 N7 Cs1 107.7(8) . 2_747
C37 N7 Cs1 114.1(8) . 2_747
C36 N7 H7A 119.9 . .
C37 N7 H7A 119.9 . .
N1 Cs1 N4 59.9(2) . .
N1 Cs1 N2 61.2(3) . .
N4 Cs1 N2 90.7(3) . .
N1 Cs1 N3 90.9(3) . .
N4 Cs1 N3 61.3(3) . .
N2 Cs1 N3 59.4(2) . .
N1 Cs1 Cl1 115.9(2) . 2_757
N4 Cs1 Cl1 114.4(2) . 2_757
N2 Cs1 Cl1 149.77(18) . 2_757
N3 Cs1 Cl1 147.06(19) . 2_757
N1 Cs1 N6 149.6(2) . 2_757
N4 Cs1 N6 150.3(2) . 2_757
N2 Cs1 N6 103.6(2) . 2_757
N3 Cs1 N6 103.8(2) . 2_757
Cl1 Cs1 N6 62.95(16) 2_757 2_757
N1 Cs1 C4 23.1(3) . .
N4 Cs1 C4 83.0(3) . .
N2 Cs1 C4 55.1(3) . .
N3 Cs1 C4 102.8(3) . .
Cl1 Cs1 C4 109.2(3) 2_757 .
N6 Cs1 C4 126.5(3) 2_757 .
N1 Cs1 C11 103.7(3) . .
N4 Cs1 C11 84.0(3) . .
N2 Cs1 C11 54.3(3) . .
N3 Cs1 C11 22.7(3) . .
Cl1 Cs1 C11 140.4(2) 2_757 .
N6 Cs1 C11 83.6(3) 2_757 .
C4 Cs1 C11 107.6(3) . .
N1 Cs1 C1 23.7(3) . .
N4 Cs1 C1 54.9(3) . .
N2 Cs1 C1 84.9(3) . .
N3 Cs1 C1 104.6(3) . .
Cl1 Cs1 C1 95.7(2) 2_757 .
N6 Cs1 C1 150.8(3) 2_757 .
C4 Cs1 C1 38.4(3) . .
C11 Cs1 C1 122.5(3) . .
N1 Cs1 C19 55.4(3) . .
N4 Cs1 C19 22.8(3) . .
N2 Cs1 C19 104.2(3) . .
N3 Cs1 C19 84.1(3) . .
Cl1 Cs1 C19 95.3(3) 2_757 .
N6 Cs1 C19 151.1(3) 2_757 .
C4 Cs1 C19 76.9(3) . .
C11 Cs1 C19 106.8(3) . .
C1 Cs1 C19 40.8(3) . .
N1 Cs1 C14 102.4(3) . .
N4 Cs1 C14 54.6(3) . .
N2 Cs1 C14 82.2(3) . .
N3 Cs1 C14 22.8(3) . .
Cl1 Cs1 C14 125.6(2) 2_757 .
N6 Cs1 C14 101.1(3) 2_757 .
C4 Cs1 C14 119.9(3) . .
C11 Cs1 C14 37.8(3) . .
C1 Cs1 C14 107.9(3) . .
C19 Cs1 C14 75.4(3) . .
N1 Cs1 C9 84.3(3) . .
N4 Cs1 C9 104.3(3) . .
N2 Cs1 C9 23.1(3) . .
N3 Cs1 C9 54.9(3) . .
Cl1 Cs1 C9 141.3(2) 2_757 .
N6 Cs1 C9 82.9(3) 2_757 .
C4 Cs1 C9 75.9(3) . .
C11 Cs1 C9 40.3(3) . .
C1 Cs1 C9 108.0(3) . .
C19 Cs1 C9 122.7(3) . .
C14 Cs1 C9 76.1(3) . .

loop_
_geom_bond_atom_site_label_1
_geom_bond_atom_site_label_2
_geom_bond_distance
_geom_bond_site_symmetry_2
C1 C2 1.39(2) .
C1 N1 1.423(17) .
C1 C20 1.480(17) .
C1 Cs1 3.526(14) .
C2 C3 1.415(17) .
C2 Cs1 3.751(10) .
C2 H2 0.9500 .
C3 C4 1.38(2) .
C3 Cs1 3.766(12) .
C3 H3 0.9500 .
C4 N1 1.389(18) .
C4 C5 1.50(2) .
C4 Cs1 3.523(13) .
C5 C6 1.495(17) .
C5 C27 1.54(2) .
C5 C21 1.543(17) .
C6 N2 1.391(16) .
C6 C7 1.407(18) .
C6 Cs1 3.595(13) .
C7 C8 1.406(17) .
C7 Cs1 3.798(12) .
C7 H7 0.9500 .
C8 C9 1.359(18) .
C8 Cs1 3.782(14) .
C8 H8 0.9500 .
C9 N2 1.407(16) .
C9 C10 1.504(16) .
C9 Cs1 3.579(14) .
C10 C11 1.497(17) .
C10 C22 1.537(15) .
C10 C23 1.540(15) .
C11 N3 1.373(17) .
C11 C12 1.377(18) .
C11 Cs1 3.523(13) .
C12 C13 1.423(19) .
C12 Cs1 3.626(12) .
C12 H12 0.9500 .
C13 C14 1.343(18) .
C13 Cs1 3.654(11) .
C13 H13 0.9500 .
C14 N3 1.387(16) .
C14 C15 1.500(18) .
C14 Cs1 3.557(12) .
C15 C16 1.519(19) .
C15 C39 1.53(2) .
C15 C24 1.534(15) .
C16 N4 1.367(17) .
C16 C17 1.40(2) .
C16 Cs1 3.638(14) .
C17 C18 1.384(16) .
C17 Cs1 3.860(11) .
C17 H17 0.9500 .
C18 C19 1.36(2) .
C18 Cs1 3.779(11) .
C18 H18 0.9500 .
C19 N4 1.383(18) .
C19 C20 1.511(16) .
C19 Cs1 3.553(13) .
C20 C25 1.525(13) .
C20 C26 1.549(13) .
C21 H21A 0.9800 .
C21 H21B 0.9800 .
C21 H21C 0.9800 .
C22 H22A 0.9800 .
C22 H22B 0.9800 .
C22 H22C 0.9800 .
C23 H23A 0.9800 .
C23 H23B 0.9800 .
C23 H23C 0.9800 .
C24 H24A 0.9800 .
C24 H24B 0.9800 .
C24 H24C 0.9800 .
C25 H25A 0.9800 .
C25 H25B 0.9800 .
C25 H25C 0.9800 .
C26 H26A 0.9800 .
C26 H26B 0.9800 .
C26 H26C 0.9800 .
C27 C28 1.530(19) .
C27 H27A 0.9900 .
C27 H27B 0.9900 .
C28 C29 1.54(2) .
C28 H28A 0.9900 .
C28 H28B 0.9900 .
C29 N5 1.465(17) .
C29 H29A 0.9900 .
C29 H29B 0.9900 .
C30 O1 1.233(14) .
C30 N5 1.340(18) .
C30 C31 1.483(18) .
C31 N6 1.343(14) .
C31 C32 1.393(19) .
C32 C33 1.348(19) .
C32 H32 0.9500 .
C33 C34 1.358(18) .
C33 H33 0.9500 .
C34 C35 1.395(19) .
C34 H34 0.9500 .
C35 N6 1.347(16) .
C35 C36 1.497(18) .
C36 O2 1.210(14) .
C36 N7 1.356(16) .
C37 N7 1.457(15) .
C37 C38 1.517(17) .
C37 H37A 0.9900 .
C37 H37B 0.9900 .
C38 C39 1.530(18) .
C38 H38A 0.9900 .
C38 H38B 0.9900 .
C39 H39A 0.9900 .
C39 H39B 0.9900 .
N1 Cs1 3.366(11) .
N1 H1 0.8800 .
N2 Cs1 3.408(11) .
N2 H2A 0.8800 .
N3 Cs1 3.430(11) .
N3 H3A 0.8800 .
N4 Cs1 3.397(11) .
N4 H4 0.8800 .
N5 Cs1 3.792(11) 2_747
N5 H5 0.8800 .
N6 Cs1 3.518(10) 2_747
N7 Cs1 3.747(12) 2_747
N7 H7A 0.8800 .
Cl1 Cs1 3.488(2) 2_747
Cs1 Cl1 3.488(2) 2_757
Cs1 N6 3.518(10) 2_757

loop_
_geom_hbond_atom_site_label_D
_geom_hbond_atom_site_label_H
_geom_hbond_atom_site_label_A
_geom_hbond_distance_DH
_geom_hbond_distance_HA
_geom_hbond_distance_DA
_geom_hbond_angle_DHA
_geom_hbond_site_symmetry_A
N1 H1 Cl1 0.88 2.53 3.399(12) 168 .
N2 H2A Cl1 0.88 2.57 3.435(11) 168 .
N3 H3A Cl1 0.88 2.62 3.461(11) 161 .
N4 H4 Cl1 0.88 2.54 3.410(12) 172 .
N5 H5 Cl1 0.88 2.58 3.438(11) 164 .
N7 H7A Cl1 0.88 2.58 3.413(12) 158 .

loop_
_geom_torsion_atom_site_label_1
_geom_torsion_atom_site_label_2
_geom_torsion_atom_site_label_3
_geom_torsion_atom_site_label_4
_geom_torsion
_geom_torsion_site_symmetry_1
_geom_torsion_site_symmetry_2
_geom_torsion_site_symmetry_3
_geom_torsion_site_symmetry_4
N1 C1 C2 C3 -0.6(14) . . . .
C20 C1 C2 C3 179.8(12) . . . .
Cs1 C1 C2 C3 -71.3(9) . . . .
N1 C1 C2 Cs1 70.7(8) . . . .
C20 C1 C2 Cs1 -108.9(14) . . . .
C1 C2 C3 C4 1.9(16) . . . .
Cs1 C2 C3 C4 -62.8(10) . . . .
C1 C2 C3 Cs1 64.8(9) . . . .
C2 C3 C4 N1 -2.3(15) . . . .
Cs1 C3 C4 N1 -71.1(8) . . . .
C2 C3 C4 C5 -177.7(15) . . . .
Cs1 C3 C4 C5 113.5(17) . . . .
C2 C3 C4 Cs1 68.8(10) . . . .
C3 C4 C5 C6 -100.2(18) . . . .
N1 C4 C5 C6 84.9(17) . . . .
Cs1 C4 C5 C6 5.8(13) . . . .
C3 C4 C5 C27 138.6(16) . . . .
N1 C4 C5 C27 -36.2(17) . . . .
Cs1 C4 C5 C27 -115.3(10) . . . .
C3 C4 C5 C21 17(2) . . . .
N1 C4 C5 C21 -158.1(12) . . . .
Cs1 C4 C5 C21 122.8(9) . . . .
C4 C5 C6 N2 -82.0(17) . . . .
C27 C5 C6 N2 41.6(17) . . . .
C21 C5 C6 N2 160.1(12) . . . .
C4 C5 C6 C7 93.7(17) . . . .
C27 C5 C6 C7 -142.6(16) . . . .
C21 C5 C6 C7 -24(2) . . . .
C4 C5 C6 Cs1 -5.6(13) . . . .
C27 C5 C6 Cs1 118.0(9) . . . .
C21 C5 C6 Cs1 -123.5(9) . . . .
N2 C6 C7 C8 -1.2(15) . . . .
C5 C6 C7 C8 -177.5(15) . . . .
Cs1 C6 C7 C8 -70.8(10) . . . .
N2 C6 C7 Cs1 69.5(9) . . . .
C5 C6 C7 Cs1 -106.7(16) . . . .
C6 C7 C8 C9 0.2(17) . . . .
Cs1 C7 C8 C9 -65.4(11) . . . .
C6 C7 C8 Cs1 65.6(10) . . . .
C7 C8 C9 N2 1.0(17) . . . .
Cs1 C8 C9 N2 -70.3(9) . . . .
C7 C8 C9 C10 178.6(14) . . . .
Cs1 C8 C9 C10 107.4(16) . . . .
C7 C8 C9 Cs1 71.2(11) . . . .
C8 C9 C10 C11 -100.8(18) . . . .
N2 C9 C10 C11 76.6(14) . . . .
Cs1 C9 C10 C11 -0.1(10) . . . .
C8 C9 C10 C22 17(2) . . . .
N2 C9 C10 C22 -165.1(11) . . . .
Cs1 C9 C10 C22 118.2(8) . . . .
C8 C9 C10 C23 137.7(16) . . . .
N2 C9 C10 C23 -44.9(15) . . . .
Cs1 C9 C10 C23 -121.6(8) . . . .
C9 C10 C11 N3 -82.4(14) . . . .
C22 C10 C11 N3 158.6(11) . . . .
C23 C10 C11 N3 39.4(15) . . . .
C9 C10 C11 C12 95.9(15) . . . .
C22 C10 C11 C12 -23.1(19) . . . .
C23 C10 C11 C12 -142.3(14) . . . .
C9 C10 C11 Cs1 0.1(10) . . . .
C22 C10 C11 Cs1 -118.9(8) . . . .
C23 C10 C11 Cs1 121.9(7) . . . .
N3 C11 C12 C13 -1.1(14) . . . .
C10 C11 C12 C13 -179.7(12) . . . .
Cs1 C11 C12 C13 -73.5(9) . . . .
N3 C11 C12 Cs1 72.3(8) . . . .
C10 C11 C12 Cs1 -106.2(14) . . . .
C11 C12 C13 C14 0.6(14) . . . .
Cs1 C12 C13 C14 -69.4(9) . . . .
C11 C12 C13 Cs1 70.0(9) . . . .
C12 C13 C14 N3 0.3(14) . . . .
Cs1 C13 C14 N3 -70.8(8) . . . .
C12 C13 C14 C15 178.4(13) . . . .
Cs1 C13 C14 C15 107.4(15) . . . .
C12 C13 C14 Cs1 71.0(9) . . . .
C13 C14 C15 C16 -92.5(17) . . . .
N3 C14 C15 C16 85.4(15) . . . .
Cs1 C14 C15 C16 4.3(12) . . . .
C13 C14 C15 C39 147.2(15) . . . .
N3 C14 C15 C39 -34.9(16) . . . .
Cs1 C14 C15 C39 -116.0(9) . . . .
C13 C14 C15 C24 27(2) . . . .
N3 C14 C15 C24 -155.3(11) . . . .
Cs1 C14 C15 C24 123.5(9) . . . .
C14 C15 C16 N4 -77.5(16) . . . .
C39 C15 C16 N4 41.8(17) . . . .
C24 C15 C16 N4 164.1(12) . . . .
C14 C15 C16 C17 95.4(17) . . . .
C39 C15 C16 C17 -145.2(15) . . . .
C24 C15 C16 C17 -23(2) . . . .
C14 C15 C16 Cs1 -4.1(12) . . . .
C39 C15 C16 Cs1 115.3(9) . . . .
C24 C15 C16 Cs1 -122.5(8) . . . .
N4 C16 C17 C18 -0.5(15) . . . .
C15 C16 C17 C18 -174.3(13) . . . .
Cs1 C16 C17 C18 -68.1(10) . . . .
N4 C16 C17 Cs1 67.6(9) . . . .
C15 C16 C17 Cs1 -106.2(15) . . . .
C16 C17 C18 C19 -1.5(16) . . . .
Cs1 C17 C18 C19 -65.6(9) . . . .
C16 C17 C18 Cs1 64.1(10) . . . .
C17 C18 C19 N4 2.8(15) . . . .
Cs1 C18 C19 N4 -71.3(8) . . . .
C17 C18 C19 C20 -179.3(13) . . . .
Cs1 C18 C19 C20 106.6(14) . . . .
C17 C18 C19 Cs1 74.1(10) . . . .
C2 C1 C20 C19 103.9(16) . . . .
N1 C1 C20 C19 -75.6(13) . . . .
Cs1 C1 C20 C19 2.2(9) . . . .
C2 C1 C20 C25 -15.2(18) . . . .
N1 C1 C20 C25 165.3(11) . . . .
Cs1 C1 C20 C25 -116.9(7) . . . .
C2 C1 C20 C26 -134.2(14) . . . .
N1 C1 C20 C26 46.3(14) . . . .
Cs1 C1 C20 C26 124.1(7) . . . .
C18 C19 C20 C1 -102.6(16) . . . .
N4 C19 C20 C1 75.0(14) . . . .
Cs1 C19 C20 C1 -2.2(8) . . . .
C18 C19 C20 C25 16.7(18) . . . .
N4 C19 C20 C25 -165.7(11) . . . .
Cs1 C19 C20 C25 117.1(7) . . . .
C18 C19 C20 C26 135.2(15) . . . .
N4 C19 C20 C26 -47.2(15) . . . .
Cs1 C19 C20 C26 -124.4(8) . . . .
C4 C5 C27 C28 -60.3(15) . . . .
C6 C5 C27 C28 179.0(11) . . . .
C21 C5 C27 C28 61.5(15) . . . .
C5 C27 C28 C29 160.9(12) . . . .
C27 C28 C29 N5 -82.1(15) . . . .
O1 C30 C31 N6 -173.0(12) . . . .
N5 C30 C31 N6 7(2) . . . .
O1 C30 C31 C32 6(2) . . . .
N5 C30 C31 C32 -173.8(13) . . . .
N6 C31 C32 C33 -2(2) . . . .
C30 C31 C32 C33 179.2(14) . . . .
C31 C32 C33 C34 0(3) . . . .
C32 C33 C34 C35 1(2) . . . .
C33 C34 C35 N6 0(2) . . . .
C33 C34 C35 C36 179.6(12) . . . .
N6 C35 C36 O2 177.9(13) . . . .
C34 C35 C36 O2 -2(2) . . . .
N6 C35 C36 N7 0(2) . . . .
C34 C35 C36 N7 179.6(12) . . . .
N7 C37 C38 C39 81.9(14) . . . .
C14 C15 C39 C38 -177.7(10) . . . .
C16 C15 C39 C38 62.6(14) . . . .
C24 C15 C39 C38 -58.9(15) . . . .
C37 C38 C39 C15 -162.8(10) . . . .
C3 C4 N1 C1 2.0(15) . . . .
C5 C4 N1 C1 178.1(12) . . . .
Cs1 C4 N1 C1 -82.0(9) . . . .
C3 C4 N1 Cs1 84.0(10) . . . .
C5 C4 N1 Cs1 -99.9(12) . . . .
C2 C1 N1 C4 -0.8(15) . . . .
C20 C1 N1 C4 178.8(11) . . . .
Cs1 C1 N1 C4 82.2(10) . . . .
C2 C1 N1 Cs1 -83.1(9) . . . .
C20 C1 N1 Cs1 96.6(10) . . . .
C7 C6 N2 C9 1.9(15) . . . .
C5 C6 N2 C9 178.6(12) . . . .
Cs1 C6 N2 C9 83.5(9) . . . .
C7 C6 N2 Cs1 -81.6(10) . . . .
C5 C6 N2 Cs1 95.1(12) . . . .
C8 C9 N2 C6 -1.8(16) . . . .
C10 C9 N2 C6 -179.8(11) . . . .
Cs1 C9 N2 C6 -84.1(10) . . . .
C8 C9 N2 Cs1 82.3(11) . . . .
C10 C9 N2 Cs1 -95.7(11) . . . .
C12 C11 N3 C14 1.4(14) . . . .
C10 C11 N3 C14 -179.9(11) . . . .
Cs1 C11 N3 C14 79.9(9) . . . .
C12 C11 N3 Cs1 -78.6(9) . . . .
C10 C11 N3 Cs1 100.1(11) . . . .
C13 C14 N3 C11 -1.0(14) . . . .
C15 C14 N3 C11 -179.4(12) . . . .
Cs1 C14 N3 C11 -79.1(9) . . . .
C13 C14 N3 Cs1 78.1(9) . . . .
C15 C14 N3 Cs1 -100.3(11) . . . .
C17 C16 N4 C19 2.3(15) . . . .
C15 C16 N4 C19 176.7(12) . . . .
Cs1 C16 N4 C19 84.1(9) . . . .
C17 C16 N4 Cs1 -81.8(10) . . . .
C15 C16 N4 Cs1 92.6(12) . . . .
C18 C19 N4 C16 -3.2(15) . . . .
C20 C19 N4 C16 178.7(11) . . . .
Cs1 C19 N4 C16 -86.8(10) . . . .
C18 C19 N4 Cs1 83.7(10) . . . .
C20 C19 N4 Cs1 -94.4(11) . . . .
O1 C30 N5 C29 4(2) . . . .
C31 C30 N5 C29 -176.6(12) . . . .
O1 C30 N5 Cs1 129.3(13) . . . 2_747
C31 C30 N5 Cs1 -51.0(14) . . . 2_747
C28 C29 N5 C30 -111.3(15) . . . .
C28 C29 N5 Cs1 127.2(10) . . . 2_747
C32 C31 N6 C35 2.4(18) . . . .
C30 C31 N6 C35 -178.8(11) . . . .
C32 C31 N6 Cs1 -129.8(11) . . . 2_747
C30 C31 N6 Cs1 48.9(14) . . . 2_747
C34 C35 N6 C31 -1.2(18) . . . .
C36 C35 N6 C31 178.7(12) . . . .
C34 C35 N6 Cs1 130.8(11) . . . 2_747
C36 C35 N6 Cs1 -49.3(15) . . . 2_747
O2 C36 N7 C37 -1(2) . . . .
C35 C36 N7 C37 177.2(12) . . . .
O2 C36 N7 Cs1 -134.1(12) . . . 2_747
C35 C36 N7 Cs1 44.1(14) . . . 2_747
C38 C37 N7 C36 99.2(15) . . . .
C38 C37 N7 Cs1 -130.4(9) . . . 2_747
